data_2017817
loop_
_publ_author_name
'Langer, Vratislav'
'Smr\<cok, \<Lubom\'ir'
'Bo\<ca, Miroslav'

_publ_section_title
;
 Redetermination of Na~3~TaF~8~
;
_journal_coeditor_code FN3061
_journal_issue 9
_journal_name_full 'Acta Crystallographica Section C'
_journal_page_first i85
_journal_page_last i86
_journal_paper_doi 10.1107/S0108270110030556
_journal_volume 66
_journal_year 2010
_chemical_formula_iupac 'Na3 Ta F8'
_chemical_formula_moiety 'F8 Ta, 3(Na)'
_chemical_formula_sum 'F8 Na3 Ta'
_chemical_formula_weight 401.92
_chemical_name_common 'Sodium Octofuorotantalate'
_chemical_name_systematic
;
trisodium octafluoridotantalate
;
_space_group_IT_number 15
_symmetry_cell_setting monoclinic
_symmetry_space_group_name_Hall '-C 2yc'
_symmetry_space_group_name_H-M 'C 1 2/c 1'
_atom_sites_solution_primary direct
_atom_sites_solution_secondary difmap
_audit_creation_method SHELXL-97
_cell_angle_alpha 90.00
_cell_angle_beta 120.919(2)
_cell_angle_gamma 90.00
_cell_formula_units_Z 4
_cell_length_a 11.5203(14)
_cell_length_b 5.3453(6)
_cell_length_c 11.1540(13)
_cell_measurement_reflns_used 2547
_cell_measurement_temperature 153(2)
_cell_measurement_theta_max 32.33
_cell_measurement_theta_min 4.12
_cell_volume 589.25(12)
_computing_cell_refinement 'SAINT (Bruker, 2003)'
_computing_data_collection 'SMART (Bruker, 2003)'
_computing_data_reduction 'SAINT (Bruker, 2003) and SADABS (Sheldrick, 2003)'
_computing_molecular_graphics 'DIAMOND (Brandenburg, 2009)'
_computing_publication_material 'PLATON (Spek, 2009)'
_computing_structure_refinement 'SHELXL97 (Sheldrick, 2008)'
_computing_structure_solution 'SHELXS97 (Sheldrick, 2008)'
_diffrn_ambient_temperature 153(2)
_diffrn_measured_fraction_theta_full 0.989
_diffrn_measured_fraction_theta_max 0.936
_diffrn_measurement_device_type 'Siemens CCD area-detector'
_diffrn_measurement_method \w
_diffrn_radiation_monochromator graphite
_diffrn_radiation_source 'fine-focus sealed tube'
_diffrn_radiation_type MoK\a
_diffrn_radiation_wavelength 0.71073
_diffrn_reflns_av_R_equivalents 0.0446
_diffrn_reflns_av_sigmaI/netI 0.0391
_diffrn_reflns_limit_h_max 16
_diffrn_reflns_limit_h_min -16
_diffrn_reflns_limit_k_max 7
_diffrn_reflns_limit_k_min -8
_diffrn_reflns_limit_l_max 16
_diffrn_reflns_limit_l_min -16
_diffrn_reflns_number 4688
_diffrn_reflns_theta_full 31.00
_diffrn_reflns_theta_max 32.92
_diffrn_reflns_theta_min 4.12
_exptl_absorpt_coefficient_mu 18.980
_exptl_absorpt_correction_T_max 0.3500
_exptl_absorpt_correction_T_min 0.0922
_exptl_absorpt_correction_type multi-scan
_exptl_absorpt_process_details '(SADABS; Sheldrick, 2003)'
_exptl_crystal_colour colourless
_exptl_crystal_density_diffrn 4.531
_exptl_crystal_density_method 'not measured'
_exptl_crystal_description prism
_exptl_crystal_F_000 712
_exptl_crystal_size_max 0.24
_exptl_crystal_size_mid 0.18
_exptl_crystal_size_min 0.07
_refine_diff_density_max 1.926
_refine_diff_density_min -3.004
_refine_ls_extinction_coef 0.0094(4)
_refine_ls_extinction_expression Fc^*^=kFc[1+0.001xFc^2^\l^3^/sin(2\q)]^-1/4^
_refine_ls_extinction_method 'SHELXL97 (Sheldrick, 2008)'
_refine_ls_goodness_of_fit_ref 1.045
_refine_ls_matrix_type full
_refine_ls_number_parameters 58
_refine_ls_number_reflns 1030
_refine_ls_number_restraints 0
_refine_ls_restrained_S_all 1.045
_refine_ls_R_factor_all 0.0292
_refine_ls_R_factor_gt 0.0242
_refine_ls_shift/su_max 0.000
_refine_ls_shift/su_mean 0.000
_refine_ls_structure_factor_coef Fsqd
_refine_ls_weighting_details 'calc w=1/[\s^2^(Fo^2^)+(0.0288P)^2^+0.1143P] where P=(Fo^2^+2Fc^2^)/3'
_refine_ls_weighting_scheme calc
_refine_ls_wR_factor_gt 0.0489
_refine_ls_wR_factor_ref 0.0514
_reflns_number_gt 961
_reflns_number_total 1030
_reflns_threshold_expression I>2sigma(I)
_cod_data_source_file fn3061.cif
_cod_data_source_block I
_cod_original_sg_symbol_H-M 'C 2/c'
_cod_database_code 2017817
_cod_database_fobs_code 2017817

loop_
_symmetry_equiv_pos_as_xyz
'x, y, z'
'-x, y, -z+1/2'
'x+1/2, y+1/2, z'
'-x+1/2, y+1/2, -z+1/2'
'-x, -y, -z'
'x, -y, z-1/2'
'-x+1/2, -y+1/2, -z'
'x+1/2, -y+1/2, z-1/2'

loop_
_atom_site_type_symbol
_atom_site_label
_atom_site_fract_x
_atom_site_fract_y
_atom_site_fract_z
_atom_site_U_iso_or_equiv
_atom_site_adp_type
_atom_site_calc_flag
_atom_site_refinement_flags
_atom_site_occupancy
_atom_site_disorder_assembly
_atom_site_disorder_group
Ta Ta1 0.5000 0.68650(4) 0.7500 0.00503(10) Uani d S 1 . .
Na Na1 0.7500 0.2500 1.0000 0.0149(6) Uani d S 1 . .
Na Na2 0.6346(2) 0.7569(4) 1.1027(2) 0.0110(4) Uani d . 1 . .
F F1 0.5578(3) 0.4657(5) 0.9162(3) 0.0095(5) Uani d . 1 . .
F F2 0.4382(3) 0.8740(6) 0.8603(3) 0.0140(6) Uani d . 1 . .
F F3 0.6553(3) 0.8921(6) 0.8892(3) 0.0145(6) Uani d . 1 . .
F F4 0.6666(3) 0.4915(5) 0.7855(3) 0.0091(5) Uani d . 1 . .

loop_
_atom_site_aniso_label
_atom_site_aniso_U_11
_atom_site_aniso_U_22
_atom_site_aniso_U_33
_atom_site_aniso_U_12
_atom_site_aniso_U_13
_atom_site_aniso_U_23
Ta1 0.00306(13) 0.00520(14) 0.00600(13) 0.000 0.00174(9) 0.000
Na1 0.0082(13) 0.0089(11) 0.0173(13) 0.0029(10) -0.0008(11) -0.0021(10)
Na2 0.0091(9) 0.0111(8) 0.0128(8) -0.0008(7) 0.0057(8) -0.0010(7)
F1 0.0070(12) 0.0109(12) 0.0101(11) 0.0018(10) 0.0040(10) 0.0036(10)
F2 0.0125(14) 0.0157(13) 0.0161(12) 0.0037(11) 0.0091(11) -0.0040(11)
F3 0.0086(13) 0.0148(13) 0.0151(12) -0.0023(11) 0.0025(11) -0.0044(11)
F4 0.0043(11) 0.0129(13) 0.0119(11) 0.0020(10) 0.0053(10) -0.0016(10)

loop_
_atom_type_symbol
_atom_type_description
_atom_type_scat_dispersion_real
_atom_type_scat_dispersion_imag
_atom_type_scat_source
F F 0.0171 0.0103 'International Tables Vol C Tables 4.2.6.8 and 6.1.1.4'
Na Na 0.0362 0.0249 'International Tables Vol C Tables 4.2.6.8 and 6.1.1.4'
Ta Ta -0.7052 6.5227 'International Tables Vol C Tables 4.2.6.8 and 6.1.1.4'

loop_
_geom_angle_atom_site_label_1
_geom_angle_atom_site_label_2
_geom_angle_atom_site_label_3
_geom_angle_site_symmetry_1
_geom_angle_site_symmetry_3
_geom_angle
_geom_angle_publ_flag
F2 Ta1 F2 2_656 . 119.21(18) ?
F2 Ta1 F3 2_656 . 74.89(13) ?
F2 Ta1 F3 . . 72.66(13) ?
F2 Ta1 F3 2_656 2_656 72.66(13) ?
F2 Ta1 F3 . 2_656 74.90(12) ?
F3 Ta1 F3 . 2_656 112.98(18) ?
F2 Ta1 F1 2_656 . 144.98(12) ?
F2 Ta1 F1 . . 77.16(12) ?
F3 Ta1 F1 . . 82.25(12) ?
F3 Ta1 F1 2_656 . 141.81(12) ?
F2 Ta1 F1 2_656 2_656 77.16(12) ?
F2 Ta1 F1 . 2_656 144.98(12) ?
F3 Ta1 F1 . 2_656 141.81(12) ?
F3 Ta1 F1 2_656 2_656 82.25(12) ?
F1 Ta1 F1 . 2_656 107.72(16) ?
F2 Ta1 F4 2_656 . 77.07(12) ?
F2 Ta1 F4 . . 137.87(11) ?
F3 Ta1 F4 . . 75.61(12) ?
F3 Ta1 F4 2_656 . 144.46(12) ?
F1 Ta1 F4 . . 71.71(11) ?
F1 Ta1 F4 2_656 . 73.15(10) ?
F2 Ta1 F4 2_656 2_656 137.87(11) ?
F2 Ta1 F4 . 2_656 77.07(12) ?
F3 Ta1 F4 . 2_656 144.46(12) ?
F3 Ta1 F4 2_656 2_656 75.61(12) ?
F1 Ta1 F4 . 2_656 73.15(10) ?
F1 Ta1 F4 2_656 2_656 71.71(11) ?
F4 Ta1 F4 . 2_656 118.43(16) ?
F2 Ta1 Na2 2_656 2_656 47.69(9) ?
F2 Ta1 Na2 . 2_656 124.20(9) ?
F3 Ta1 Na2 . 2_656 121.98(10) ?
F3 Ta1 Na2 2_656 2_656 49.40(9) ?
F1 Ta1 Na2 . 2_656 150.09(9) ?
F1 Ta1 Na2 2_656 2_656 42.49(9) ?
F4 Ta1 Na2 . 2_656 96.02(8) ?
F4 Ta1 Na2 2_656 2_656 90.43(8) ?
F2 Ta1 Na2 2_656 . 124.20(9) ?
F2 Ta1 Na2 . . 47.69(9) ?
F3 Ta1 Na2 . . 49.40(10) ?
F3 Ta1 Na2 2_656 . 121.98(10) ?
F1 Ta1 Na2 . . 42.49(9) ?
F1 Ta1 Na2 2_656 . 150.09(9) ?
F4 Ta1 Na2 . . 90.43(8) ?
F4 Ta1 Na2 2_656 . 96.02(8) ?
Na2 Ta1 Na2 2_656 . 167.40(7) ?
F2 Ta1 Na1 2_656 . 113.86(9) ?
F2 Ta1 Na1 . . 104.11(9) ?
F3 Ta1 Na1 . . 73.53(9) ?
F3 Ta1 Na1 2_656 . 172.29(9) ?
F1 Ta1 Na1 . . 32.54(8) ?
F1 Ta1 Na1 2_656 . 95.01(8) ?
F4 Ta1 Na1 . . 39.42(7) ?
F4 Ta1 Na1 2_656 . 96.70(7) ?
Na2 Ta1 Na1 2_656 . 131.49(3) ?
Na2 Ta1 Na1 . . 58.55(3) ?
F2 Ta1 Na1 2_656 2_656 104.11(9) ?
F2 Ta1 Na1 . 2_656 113.86(9) ?
F3 Ta1 Na1 . 2_656 172.29(9) ?
F3 Ta1 Na1 2_656 2_656 73.53(9) ?
F1 Ta1 Na1 . 2_656 95.01(8) ?
F1 Ta1 Na1 2_656 2_656 32.54(8) ?
F4 Ta1 Na1 . 2_656 96.70(7) ?
F4 Ta1 Na1 2_656 2_656 39.42(7) ?
Na2 Ta1 Na1 2_656 2_656 58.55(4) ?
Na2 Ta1 Na1 . 2_656 131.49(4) ?
Na1 Ta1 Na1 . 2_656 100.311(10) ?
F1 Na1 F1 7_657 . 180.0000(10) ?
F1 Na1 F3 7_657 7_667 96.50(11) ?
F1 Na1 F3 . 7_667 83.50(11) ?
F1 Na1 F3 7_657 1_545 83.50(10) ?
F1 Na1 F3 . 1_545 96.50(11) ?
F3 Na1 F3 7_667 1_545 180.0 ?
F1 Na1 F4 7_657 . 119.34(9) ?
F1 Na1 F4 . . 60.66(9) ?
F3 Na1 F4 7_667 . 85.62(10) ?
F3 Na1 F4 1_545 . 94.38(10) ?
F1 Na1 F4 7_657 7_657 60.66(9) ?
F1 Na1 F4 . 7_657 119.34(9) ?
F3 Na1 F4 7_667 7_657 94.38(10) ?
F3 Na1 F4 1_545 7_657 85.62(10) ?
F4 Na1 F4 . 7_657 180.0000(10) ?
F1 Na1 Na2 7_657 7_667 93.78(8) ?
F1 Na1 Na2 . 7_667 86.22(8) ?
F3 Na1 Na2 7_667 7_667 50.15(9) ?
F3 Na1 Na2 1_545 7_667 129.85(9) ?
F4 Na1 Na2 . 7_667 44.38(7) ?
F4 Na1 Na2 7_657 7_667 135.62(7) ?
F1 Na1 Na2 7_657 1_545 86.22(8) ?
F1 Na1 Na2 . 1_545 93.78(8) ?
F3 Na1 Na2 7_667 1_545 129.85(9) ?
F3 Na1 Na2 1_545 1_545 50.15(9) ?
F4 Na1 Na2 . 1_545 135.62(7) ?
F4 Na1 Na2 7_657 1_545 44.38(7) ?
Na2 Na1 Na2 7_667 1_545 180.0 ?
F1 Na1 Na2 7_657 7_657 42.87(8) ?
F1 Na1 Na2 . 7_657 137.13(8) ?
F3 Na1 Na2 7_667 7_657 133.76(9) ?
F3 Na1 Na2 1_545 7_657 46.24(9) ?
F4 Na1 Na2 . 7_657 96.56(7) ?
F4 Na1 Na2 7_657 7_657 83.44(7) ?
Na2 Na1 Na2 7_667 7_657 102.23(5) ?
Na2 Na1 Na2 1_545 7_657 77.77(5) ?
F1 Na1 Na2 7_657 . 137.13(8) ?
F1 Na1 Na2 . . 42.87(8) ?
F3 Na1 Na2 7_667 . 46.24(9) ?
F3 Na1 Na2 1_545 . 133.76(9) ?
F4 Na1 Na2 . . 83.44(7) ?
F4 Na1 Na2 7_657 . 96.56(7) ?
Na2 Na1 Na2 7_667 . 77.77(5) ?
Na2 Na1 Na2 1_545 . 102.23(5) ?
Na2 Na1 Na2 7_657 . 180.00(8) ?
F1 Na1 Ta1 7_657 7_657 28.85(7) ?
F1 Na1 Ta1 . 7_657 151.15(7) ?
F3 Na1 Ta1 7_667 7_657 98.95(8) ?
F3 Na1 Ta1 1_545 7_657 81.05(8) ?
F4 Na1 Ta1 . 7_657 147.99(6) ?
F4 Na1 Ta1 7_657 7_657 32.01(6) ?
Na2 Na1 Ta1 7_667 7_657 117.50(3) ?
Na2 Na1 Ta1 1_545 7_657 62.50(3) ?
Na2 Na1 Ta1 7_657 7_657 57.65(3) ?
Na2 Na1 Ta1 . 7_657 122.35(3) ?
F1 Na1 Ta1 7_657 . 151.15(7) ?
F1 Na1 Ta1 . . 28.85(7) ?
F3 Na1 Ta1 7_667 . 81.05(8) ?
F3 Na1 Ta1 1_545 . 98.95(8) ?
F4 Na1 Ta1 . . 32.01(6) ?
F4 Na1 Ta1 7_657 . 147.99(6) ?
Na2 Na1 Ta1 7_667 . 62.50(3) ?
Na2 Na1 Ta1 1_545 . 117.50(3) ?
Na2 Na1 Ta1 7_657 . 122.35(3) ?
Na2 Na1 Ta1 . . 57.65(3) ?
Ta1 Na1 Ta1 7_657 . 179.999(5) ?
F2 Na2 F4 5_677 6_566 104.32(13) ?
F2 Na2 F1 5_677 . 136.45(13) ?
F4 Na2 F1 6_566 . 102.47(12) ?
F2 Na2 F4 5_677 7_667 76.07(12) ?
F4 Na2 F4 6_566 7_667 100.90(9) ?
F1 Na2 F4 . 7_667 130.82(13) ?
F2 Na2 F1 5_677 5_667 92.04(13) ?
F4 Na2 F1 6_566 5_667 61.14(10) ?
F1 Na2 F1 . 5_667 71.94(12) ?
F4 Na2 F1 7_667 5_667 155.75(13) ?
F2 Na2 F3 5_677 7_667 135.43(14) ?
F4 Na2 F3 6_566 7_667 94.17(12) ?
F1 Na2 F3 . 7_667 75.01(11) ?
F4 Na2 F3 7_667 7_667 60.62(11) ?
F1 Na2 F3 5_667 7_667 132.03(13) ?
F2 Na2 F2 5_677 . 76.70(12) ?
F4 Na2 F2 6_566 . 136.98(13) ?
F1 Na2 F2 . . 60.34(10) ?
F4 Na2 F2 7_667 . 120.37(13) ?
F1 Na2 F2 5_667 . 75.85(11) ?
F3 Na2 F2 7_667 . 115.43(12) ?
F2 Na2 F3 5_677 . 98.10(13) ?
F4 Na2 F3 6_566 . 156.87(14) ?
F1 Na2 F3 . . 63.30(10) ?
F4 Na2 F3 7_667 . 78.91(11) ?
F1 Na2 F3 5_667 . 124.24(11) ?
F3 Na2 F3 7_667 . 65.30(12) ?
F2 Na2 F3 . . 54.12(10) ?
F2 Na2 Na1 5_677 1_565 68.41(10) ?
F4 Na2 Na1 6_566 1_565 146.44(10) ?
F1 Na2 Na1 . 1_565 104.29(9) ?
F4 Na2 Na1 7_667 1_565 45.76(7) ?
F1 Na2 Na1 5_667 1_565 147.89(10) ?
F3 Na2 Na1 7_667 1_565 73.81(9) ?
F2 Na2 Na1 . 1_565 74.98(9) ?
F3 Na2 Na1 . 1_565 41.00(7) ?
F2 Na2 Ta1 5_677 . 108.26(10) ?
F4 Na2 Ta1 6_566 . 136.57(10) ?
F1 Na2 Ta1 . . 34.70(7) ?
F4 Na2 Ta1 7_667 . 114.13(9) ?
F1 Na2 Ta1 5_667 . 89.53(8) ?
F3 Na2 Ta1 7_667 . 82.26(8) ?
F2 Na2 Ta1 . . 34.96(7) ?
F3 Na2 Ta1 . . 35.33(7) ?
Na1 Na2 Ta1 1_565 . 73.94(4) ?
F2 Na2 Na1 5_677 . 169.70(11) ?
F4 Na2 Na1 6_566 . 85.85(9) ?
F1 Na2 Na1 . . 39.72(7) ?
F4 Na2 Na1 7_667 . 100.70(9) ?
F1 Na2 Na1 5_667 . 94.38(9) ?
F3 Na2 Na1 7_667 . 40.09(7) ?
F2 Na2 Na1 . . 97.07(9) ?
F3 Na2 Na1 . . 71.62(8) ?
Na1 Na2 Na1 1_565 . 102.23(5) ?
Ta1 Na2 Na1 . . 63.80(4) ?
F2 Na2 Ta1 5_677 5_667 101.58(10) ?
F4 Na2 Ta1 6_566 5_667 30.44(7) ?
F1 Na2 Ta1 . 5_667 85.15(9) ?
F4 Na2 Ta1 7_667 5_667 130.34(10) ?
F1 Na2 Ta1 5_667 5_667 30.84(6) ?
F3 Na2 Ta1 7_667 5_667 113.78(10) ?
F2 Na2 Ta1 . 5_667 106.57(10) ?
F3 Na2 Ta1 . 5_667 147.96(10) ?
Na1 Na2 Ta1 1_565 5_667 169.48(7) ?
Ta1 Na2 Ta1 . 5_667 113.49(5) ?
Na1 Na2 Ta1 . 5_667 87.99(5) ?
Ta1 F1 Na1 . . 118.61(12) ?
Ta1 F1 Na2 . . 102.81(13) ?
Na1 F1 Na2 . . 97.41(10) ?
Ta1 F1 Na2 . 5_667 110.73(12) ?
Na1 F1 Na2 . 5_667 116.65(12) ?
Na2 F1 Na2 . 5_667 108.06(12) ?
Ta1 F2 Na2 . 5_677 147.08(17) ?
Ta1 F2 Na2 . . 97.35(12) ?
Na2 F2 Na2 5_677 . 103.30(12) ?
Ta1 F3 Na1 . 1_565 153.10(16) ?
Ta1 F3 Na2 . 7_667 108.47(13) ?
Na1 F3 Na2 1_565 7_667 93.67(12) ?
Ta1 F3 Na2 . . 95.27(13) ?
Na1 F3 Na2 1_565 . 88.85(11) ?
Na2 F3 Na2 7_667 . 114.70(12) ?
Ta1 F4 Na2 . 6_565 114.67(12) ?
Ta1 F4 Na2 . 7_667 111.69(13) ?
Na2 F4 Na2 6_565 7_667 117.61(12) ?
Ta1 F4 Na1 . . 108.57(11) ?
Na2 F4 Na1 6_565 . 111.53(12) ?
Na2 F4 Na1 7_667 . 89.85(10) ?

loop_
_geom_bond_atom_site_label_1
_geom_bond_atom_site_label_2
_geom_bond_site_symmetry_2
_geom_bond_distance
_geom_bond_publ_flag
Ta1 F1 . 2.002(3) y
Ta1 F1 2_656 2.002(3) .
Ta1 F2 2_656 1.981(3) .
Ta1 F2 . 1.981(3) y
Ta1 F3 . 1.991(3) y
Ta1 F3 2_656 1.991(3) .
Ta1 F4 . 2.036(3) y
Ta1 F4 2_656 2.036(3) .
Na1 F1 . 2.231(3) y
Na1 F1 7_657 2.231(3) .
Na1 F3 7_667 2.234(3) y
Na1 F3 1_545 2.234(3) .
Na1 F4 . 2.439(3) y
Na1 F4 7_657 2.439(3) .
Na1 Na2 7_667 3.405(2) ?
Na1 Na2 1_545 3.405(2) ?
Na1 Na2 7_657 3.462(2) ?
Na1 Na2 . 3.462(2) ?
Na2 F1 . 2.375(3) y
Na2 F1 5_667 2.428(3) y
Na2 F2 . 2.557(4) y
Na2 F2 5_677 2.264(4) y
Na2 F3 . 2.614(4) y
Na2 F3 7_667 2.506(4) y
Na2 F4 6_566 2.299(3) y
Na2 F4 7_667 2.382(3) y
Na2 Na1 1_565 3.405(2) y
F1 Na2 5_667 2.428(3) ?
F2 Na2 5_677 2.263(4) ?
F3 Na1 1_565 2.234(3) ?
F3 Na2 7_667 2.506(4) ?
F4 Na2 6_565 2.299(3) ?
F4 Na2 7_667 2.382(3) ?
